data_2012023
loop_
_publ_author_name
'Chaudhuri, Gopeswar'
'Helliwell, Madeleine'
'Kundu, Nitya G.'

_publ_section_title
(<i>Z</i>)-7-Chloro-3-[(3-chlorophenyl)methylidene]-4-<i>p</i>-tosyl-3,4-dihydro-2<i>H</i>-1,4-benzoxazine
_journal_issue 6
_journal_name_full 'Acta Crystallographica Section C'
_journal_page_first 740
_journal_page_last 741
_journal_paper_doi 10.1107/S0108270101004036
_journal_volume 57
_journal_year 2001
_chemical_formula_moiety 'C22 H17 Cl2 N O3 S'
_chemical_formula_sum 'C22 H17 Cl2 N O3 S'
_chemical_formula_weight 446.33
_space_group_IT_number 2
_symmetry_cell_setting triclinic
_symmetry_space_group_name_Hall '-P 1'
_symmetry_space_group_name_H-M 'P -1'
_cell_angle_alpha 102.23(2)
_cell_angle_beta 92.21(3)
_cell_angle_gamma 96.64(3)
_cell_formula_units_Z 2
_cell_length_a 10.899(5)
_cell_length_b 12.211(4)
_cell_length_c 7.775(3)
_cell_measurement_reflns_used 20
_cell_measurement_temperature 296.2
_cell_measurement_theta_max 8.2
_cell_measurement_theta_min 6.8
_cell_volume 1002.4(7)
_computing_cell_refinement 'MSC/AFC Diffractometer Control Software'
_computing_data_collection
;MSC/AFC Diffractometer Control Software (Molecular Structure Corporation,
 1995)
;
_computing_data_reduction 'TEXSAN (Molecular Structure Corporation, 1995)'
_computing_publication_material TEXSAN
_computing_structure_refinement 'SHELXL97 (Sheldrick, 1997)'
_computing_structure_solution 'SHELXS86 (Sheldrick, 1985)'
_diffrn_ambient_temperature 296.2
_diffrn_measured_fraction_theta_full 1.000
_diffrn_measured_fraction_theta_max 1.000
_diffrn_measurement_device 'Rigaku AFC5R'
_diffrn_measurement_method \w-2\q
_diffrn_radiation_monochromator graphite
_diffrn_radiation_source 'Rigaku rotating anode'
_diffrn_radiation_type 'Mo K\a'
_diffrn_radiation_wavelength .7107
_diffrn_reflns_av_R_equivalents .0177
_diffrn_reflns_av_sigmaI/netI .0437
_diffrn_reflns_limit_h_max 14
_diffrn_reflns_limit_h_min 0
_diffrn_reflns_limit_k_max 15
_diffrn_reflns_limit_k_min -15
_diffrn_reflns_limit_l_max 10
_diffrn_reflns_limit_l_min -10
_diffrn_reflns_number 4862
_diffrn_reflns_theta_full 27.56
_diffrn_reflns_theta_max 27.56
_diffrn_reflns_theta_min 1.72
_diffrn_standards_decay_% .30
_diffrn_standards_interval_count 150
_diffrn_standards_number 3
_exptl_absorpt_coefficient_mu .453
_exptl_absorpt_correction_T_max .846
_exptl_absorpt_correction_T_min .800
_exptl_absorpt_correction_type '\y scans (North et al., 1968)'
_exptl_crystal_colour colourless
_exptl_crystal_density_diffrn 1.479
_exptl_crystal_density_method 'not measured'
_exptl_crystal_description block
_exptl_crystal_F_000 460
_exptl_crystal_size_max .40
_exptl_crystal_size_mid .37
_exptl_crystal_size_min .37
_refine_diff_density_max .330
_refine_diff_density_min -.218
_refine_ls_extinction_method none
_refine_ls_goodness_of_fit_ref 1.089
_refine_ls_hydrogen_treatment constr
_refine_ls_matrix_type full
_refine_ls_number_parameters 262
_refine_ls_number_reflns 4619
_refine_ls_number_restraints 0
_refine_ls_restrained_S_all 1.089
_refine_ls_R_factor_all .0935
_refine_ls_R_factor_gt .0491
_refine_ls_shift/su_max .001
_refine_ls_shift/su_mean .000
_refine_ls_structure_factor_coef Fsqd
_refine_ls_weighting_details 'w=1/[\s^2^(Fo^2^)+(0.0422P)^2^+0.3626P] where P=(Fo^2^+2Fc^2^)/3'
_refine_ls_weighting_scheme calc
_refine_ls_wR_factor_ref .1178
_reflns_number_gt 3158
_reflns_number_total 4619
_reflns_threshold_expression I>2\s(I)
_cod_data_source_file gd1131.cif
_cod_data_source_block III
_cod_depositor_comments
;
The following automatic conversions were performed:

'_refine_ls_weighting_scheme' value 'calc
w=1/[\s^2^(Fo^2^)+(0.0422P)^2^+0.3626P] where P=(Fo^2^+2Fc^2^)/3' was
changed to 'calc'. New tag '_refine_ls_weighting_details' was
created. The value of the new tag was set to
'w=1/[\s^2^(Fo^2^)+(0.0422P)^2^+0.3626P] where P=(Fo^2^+2Fc^2^)/3'.

Automatic conversion script
Id: cif_fix_values 3143 2015-03-26 13:38:13Z robertas 
;
_cod_original_cell_volume 1002.4(6)
_cod_original_sg_symbol_H-M 'P -1       '
_cod_database_code 2012023

loop_
_symmetry_equiv_pos_as_xyz
'  +x,  +y,  +z'
'  -x,  -y,  -z'

loop_
_atom_site_label
_atom_site_fract_x
_atom_site_fract_y
_atom_site_fract_z
_atom_site_U_iso_or_equiv
_atom_site_adp_type
_atom_site_calc_flag
_atom_site_refinement_flags
_atom_site_occupancy
_atom_site_disorder_assembly
_atom_site_disorder_group
_atom_site_type_symbol
Cl1 .60753(9) .47686(8) .28836(13) .0776(3) Uani d . 1 . . Cl
Cl2 .16901(8) 1.25696(7) -.16951(11) .0661(2) Uani d . 1 . . Cl
S1 .26517(6) .92383(5) .51062(8) .03593(16) Uani d . 1 . . S
O1 .22911(16) .63114(14) .1063(2) .0470(5) Uani d . 1 . . O
O2 .37269(16) .94479(15) .6270(2) .0478(5) Uani d . 1 . . O
O3 .20554(17) 1.01453(14) .4742(2) .0478(5) Uani d . 1 . . O
N1 .30633(17) .85392(16) .3145(2) .0338(4) Uani d . 1 . . N
C1 .3788(2) .7624(2) .3124(3) .0346(5) Uani d . 1 . . C
C2 .4938(2) .7797(2) .4019(3) .0416(6) Uani d . 1 . . C
H2 .5246 .8515 .4662 .050 Uiso calc R 1 . . H
C3 .5632(3) .6920(2) .3971(4) .0495(7) Uani d . 1 . . C
H3 .6390 .7035 .4617 .059 Uiso calc R 1 . . H
C4 .5198(3) .5879(2) .2963(4) .0484(7) Uani d . 1 . . C
C5 .4092(3) .5688(2) .1995(4) .0468(6) Uani d . 1 . . C
H5 .3824 .4980 .1285 .056 Uiso calc R 1 . . H
C6 .3373(2) .6562(2) .2081(3) .0381(6) Uani d . 1 . . C
C7 .1435(2) .7123(2) .1472(3) .0404(6) Uani d . 1 . . C
H7A .1034 .7033 .2535 .049 Uiso calc R 1 . . H
H7B .0801 .6998 .0516 .049 Uiso calc R 1 . . H
C8 .2104(2) .8296(2) .1736(3) .0356(5) Uani d . 1 . . C
C9 .1884(2) .8997(2) .0715(3) .0386(6) Uani d . 1 . . C
H9 .1207 .8739 -.0093 .046 Uiso calc R 1 . . H
C10 .2513(2) 1.0107(2) .0623(3) .0372(5) Uani d . 1 . . C
C11 .1902(2) 1.0758(2) -.0310(3) .0403(6) Uani d . 1 . . C
H11 .1099 1.0502 -.0793 .048 Uiso calc R 1 . . H
C12 .2479(2) 1.1778(2) -.0521(3) .0422(6) Uani d . 1 . . C
C13 .3669(3) 1.2175(2) .0145(4) .0522(7) Uani d . 1 . . C
H13 .4053 1.2863 -.0018 .063 Uiso calc R 1 . . H
C14 .4282(3) 1.1528(3) .1060(4) .0563(8) Uani d . 1 . . C
H14 .5091 1.1783 .1517 .068 Uiso calc R 1 . . H
C15 .3716(2) 1.0514(2) .1309(4) .0481(7) Uani d . 1 . . C
H15 .4143 1.0094 .1942 .058 Uiso calc R 1 . . H
C16 .1555(2) .8288(2) .5823(3) .0358(5) Uani d . 1 . . C
C17 .0320(2) .8437(2) .5768(3) .0453(6) Uani d . 1 . . C
H17 .0071 .9064 .5418 .054 Uiso calc R 1 . . H
C18 -.0539(3) .7655(3) .6232(4) .0526(7) Uani d . 1 . . C
H18 -.1368 .7768 .6219 .063 Uiso calc R 1 . . H
C19 -.0195(3) .6704(2) .6717(4) .0522(7) Uani d . 1 . . C
C20 .1046(3) .6577(2) .6780(4) .0517(7) Uani d . 1 . . C
H20 .1293 .5947 .7125 .062 Uiso calc R 1 . . H
C21 .1931(2) .7359(2) .6345(3) .0431(6) Uani d . 1 . . C
H21 .2765 .7263 .6403 .052 Uiso calc R 1 . . H
C22 -.1147(4) .5833(3) .7161(5) .0831(12) Uani d . 1 . . C
H22A -.0744 .5235 .7466 .125 Uiso calc PR .50 . . H
H22B -.1721 .5531 .6160 .125 Uiso calc PR .50 . . H
H22C -.1583 .6176 .8141 .125 Uiso calc PR .50 . . H
H22D -.1955 .6060 .7046 .125 Uiso calc PR .50 . . H
H22E -.0977 .5764 .8351 .125 Uiso calc PR .50 . . H
H22F -.1116 .5119 .6370 .125 Uiso calc PR .50 . . H

loop_
_atom_site_aniso_label
_atom_site_aniso_U_11
_atom_site_aniso_U_22
_atom_site_aniso_U_33
_atom_site_aniso_U_12
_atom_site_aniso_U_13
_atom_site_aniso_U_23
Cl1 .0802(6) .0717(6) .0954(7) .0454(5) .0147(5) .0299(5)
Cl2 .0673(5) .0728(5) .0754(5) .0307(4) .0108(4) .0417(4)
S1 .0397(3) .0328(3) .0349(3) .0061(3) .0009(3) .0058(2)
O1 .0453(11) .0366(10) .0537(11) .0043(8) -.0033(9) -.0005(8)
O2 .0449(10) .0533(11) .0392(10) .0009(9) -.0043(8) .0006(8)
O3 .0615(12) .0342(10) .0505(11) .0148(9) .0063(9) .0107(8)
N1 .0347(11) .0344(10) .0321(10) .0043(8) -.0003(8) .0077(8)
C1 .0356(13) .0365(13) .0342(13) .0063(10) .0082(10) .0113(10)
C2 .0358(14) .0444(14) .0444(14) .0051(11) .0026(11) .0092(11)
C3 .0390(14) .0642(19) .0507(16) .0160(13) .0040(12) .0192(14)
C4 .0517(17) .0487(16) .0538(17) .0222(13) .0170(14) .0203(13)
C5 .0529(17) .0361(14) .0538(16) .0093(12) .0123(14) .0115(12)
C6 .0358(13) .0389(14) .0399(14) .0029(11) .0073(11) .0093(11)
C7 .0353(13) .0433(14) .0409(14) .0025(11) .0000(11) .0069(11)
C8 .0337(13) .0378(13) .0339(13) .0062(10) .0005(10) .0041(10)
C9 .0370(13) .0442(14) .0333(13) .0071(11) -.0029(10) .0057(11)
C10 .0402(14) .0404(13) .0320(12) .0081(11) .0001(11) .0087(10)
C11 .0369(14) .0508(16) .0359(13) .0120(12) .0028(11) .0116(11)
C12 .0494(16) .0447(15) .0378(14) .0181(12) .0062(12) .0140(11)
C13 .0614(19) .0454(16) .0508(17) .0009(14) .0037(14) .0161(13)
C14 .0495(17) .0598(19) .0596(18) -.0067(14) -.0101(14) .0231(15)
C15 .0453(16) .0561(17) .0463(16) .0050(13) -.0074(12) .0214(13)
C16 .0416(14) .0355(13) .0298(12) .0062(10) .0020(10) .0056(10)
C17 .0424(15) .0506(16) .0455(15) .0108(13) .0011(12) .0140(12)
C18 .0390(15) .0651(19) .0503(17) .0011(14) .0026(13) .0080(14)
C19 .0633(19) .0462(16) .0400(15) -.0085(14) .0113(14) .0007(12)
C20 .074(2) .0388(15) .0466(16) .0104(14) .0147(15) .0144(12)
C21 .0475(15) .0439(15) .0417(14) .0149(12) .0070(12) .0120(12)
C22 .092(3) .072(2) .073(2) -.025(2) .027(2) .0044(19)

loop_
_atom_type_symbol
_atom_type_description
_atom_type_scat_dispersion_real
_atom_type_scat_dispersion_imag
_atom_type_scat_source
C C .0033 .0016 'International Tables Vol C Tables 4.2.6.8 and 6.1.1.4'
H H .0000 .0000 'International Tables Vol C Tables 4.2.6.8 and 6.1.1.4'
N N .0061 .0033 'International Tables Vol C Tables 4.2.6.8 and 6.1.1.4'
O O .0106 .0060 'International Tables Vol C Tables 4.2.6.8 and 6.1.1.4'
S S .1246 .1234 'International Tables Vol C Tables 4.2.6.8 and 6.1.1.4'
Cl Cl .1484 .1585 'International Tables Vol C Tables 4.2.6.8 and 6.1.1.4'

loop_
_geom_angle_atom_site_label_1
_geom_angle_atom_site_label_2
_geom_angle_atom_site_label_3
_geom_angle
O2 S1 O3 120.68(12)
O2 S1 N1 106.29(11)
O3 S1 N1 105.86(10)
O2 S1 C16 108.54(12)
O3 S1 C16 108.71(12)
N1 S1 C16 105.79(11)
C6 O1 C7 114.86(19)
C1 N1 C8 112.98(18)
C1 N1 S1 118.36(15)
C8 N1 S1 115.05(15)
C2 C1 C6 118.8(2)
C2 C1 N1 121.2(2)
C6 C1 N1 119.8(2)
C3 C2 C1 120.8(3)
C3 C2 H2 119.6
C1 C2 H2 119.6
C4 C3 C2 119.3(3)
C4 C3 H3 120.4
C2 C3 H3 120.4
C3 C4 C5 121.6(2)
C3 C4 Cl1 119.6(2)
C5 C4 Cl1 118.9(2)
C4 C5 C6 119.3(3)
C4 C5 H5 120.4
C6 C5 H5 120.4
O1 C6 C5 115.9(2)
O1 C6 C1 124.0(2)
C5 C6 C1 120.1(2)
O1 C7 C8 109.9(2)
O1 C7 H7A 109.7
C8 C7 H7A 109.7
O1 C7 H7B 109.7
C8 C7 H7B 109.7
H7A C7 H7B 108.2
C9 C8 N1 124.1(2)
C9 C8 C7 123.2(2)
N1 C8 C7 112.6(2)
C8 C9 C10 131.6(2)
C8 C9 H9 114.2
C10 C9 H9 114.2
C11 C10 C15 118.2(2)
C11 C10 C9 117.9(2)
C15 C10 C9 123.8(2)
C12 C11 C10 120.2(2)
C12 C11 H11 119.9
C10 C11 H11 119.9
C13 C12 C11 121.6(2)
C13 C12 Cl2 119.3(2)
C11 C12 Cl2 119.1(2)
C12 C13 C14 118.3(3)
C12 C13 H13 120.8
C14 C13 H13 120.8
C15 C14 C13 121.0(3)
C15 C14 H14 119.5
C13 C14 H14 119.5
C14 C15 C10 120.7(2)
C14 C15 H15 119.7
C10 C15 H15 119.7
C17 C16 C21 120.4(2)
C17 C16 S1 120.01(19)
C21 C16 S1 119.46(19)
C18 C17 C16 119.7(3)
C18 C17 H17 120.2
C16 C17 H17 120.2
C17 C18 C19 121.3(3)
C17 C18 H18 119.4
C19 C18 H18 119.4
C18 C19 C20 118.1(3)
C18 C19 C22 120.9(3)
C20 C19 C22 121.0(3)
C19 C20 C21 121.8(3)
C19 C20 H20 119.1
C21 C20 H20 119.1
C20 C21 C16 118.7(2)
C20 C21 H21 120.6
C16 C21 H21 120.6
C19 C22 H22A 109.5
C19 C22 H22B 109.5
H22A C22 H22B 109.5
C19 C22 H22C 109.5
H22A C22 H22C 109.5
H22B C22 H22C 109.5
C19 C22 H22D 109.5
H22A C22 H22D 141.1
H22B C22 H22D 56.3
H22C C22 H22D 56.3
C19 C22 H22E 109.5
H22A C22 H22E 56.3
H22B C22 H22E 141.1
H22C C22 H22E 56.3
H22D C22 H22E 109.5
C19 C22 H22F 109.5
H22A C22 H22F 56.3
H22B C22 H22F 56.3
H22C C22 H22F 141.1
H22D C22 H22F 109.5
H22E C22 H22F 109.5

loop_
_geom_bond_atom_site_label_1
_geom_bond_atom_site_label_2
_geom_bond_site_symmetry_2
_geom_bond_distance
_geom_bond_publ_flag
Cl1 C4 . 1.740(3) ?
Cl2 C12 . 1.735(3) ?
S1 O2 . 1.4169(19) ?
S1 O3 . 1.4191(18) ?
S1 N1 . 1.687(2) ?
S1 C16 . 1.758(3) ?
O1 C6 . 1.361(3) ?
O1 C7 . 1.434(3) ?
N1 C1 . 1.439(3) ?
N1 C8 . 1.443(3) ?
C1 C2 . 1.382(3) ?
C1 C6 . 1.391(3) ?
C2 C3 . 1.377(3) ?
C2 H2 . .9300 ?
C3 C4 . 1.365(4) ?
C3 H3 . .9300 ?
C4 C5 . 1.365(4) ?
C5 C6 . 1.387(3) ?
C5 H5 . .9300 ?
C7 C8 . 1.499(3) ?
C7 H7A . .9700 ?
C7 H7B . .9700 ?
C8 C9 . 1.320(3) ?
C9 C10 . 1.464(3) ?
C9 H9 . .9300 ?
C10 C11 . 1.389(3) ?
C10 C15 . 1.390(4) ?
C11 C12 . 1.374(4) ?
C11 H11 . .9300 ?
C12 C13 . 1.372(4) ?
C13 C14 . 1.378(4) ?
C13 H13 . .9300 ?
C14 C15 . 1.373(4) ?
C14 H14 . .9300 ?
C15 H15 . .9300 ?
C16 C17 . 1.379(3) ?
C16 C21 . 1.382(3) ?
C17 C18 . 1.373(4) ?
C17 H17 . .9300 ?
C18 C19 . 1.380(4) ?
C18 H18 . .9300 ?
C19 C20 . 1.380(4) ?
C19 C22 . 1.502(4) ?
C20 C21 . 1.380(4) ?
C20 H20 . .9300 ?
C21 H21 . .9300 ?
C22 H22A . .9600 ?
C22 H22B . .9600 ?
C22 H22C . .9600 ?
C22 H22D . .9600 ?
C22 H22E . .9600 ?
C22 H22F . .9600 ?

loop_
_geom_torsion_atom_site_label_1
_geom_torsion_atom_site_label_2
_geom_torsion_atom_site_label_3
_geom_torsion_atom_site_label_4
_geom_torsion
O2 S1 N1 C1 45.3(2)
O3 S1 N1 C1 174.74(17)
C16 S1 N1 C1 -69.99(19)
O2 S1 N1 C8 -176.83(16)
O3 S1 N1 C8 -47.36(19)
C16 S1 N1 C8 67.90(18)
C8 N1 C1 C2 161.6(2)
S1 N1 C1 C2 -59.7(3)
C8 N1 C1 C6 -13.5(3)
S1 N1 C1 C6 125.2(2)
C6 C1 C2 C3 -3.9(4)
N1 C1 C2 C3 -179.1(2)
C1 C2 C3 C4 2.8(4)
C2 C3 C4 C5 .3(4)
C2 C3 C4 Cl1 179.6(2)
C3 C4 C5 C6 -2.1(4)
Cl1 C4 C5 C6 178.56(19)
C7 O1 C6 C5 166.0(2)
C7 O1 C6 C1 -15.8(3)
C4 C5 C6 O1 179.2(2)
C4 C5 C6 C1 .9(4)
C2 C1 C6 O1 -176.1(2)
N1 C1 C6 O1 -.9(4)
C2 C1 C6 C5 2.0(4)
N1 C1 C6 C5 177.2(2)
C6 O1 C7 C8 44.2(3)
C1 N1 C8 C9 -133.0(2)
S1 N1 C8 C9 86.9(3)
C1 N1 C8 C7 43.1(3)
S1 N1 C8 C7 -97.1(2)
O1 C7 C8 C9 116.7(3)
O1 C7 C8 N1 -59.4(3)
N1 C8 C9 C10 3.4(4)
C7 C8 C9 C10 -172.3(2)
C8 C9 C10 C11 -165.4(3)
C8 C9 C10 C15 19.2(4)
C15 C10 C11 C12 -.7(4)
C9 C10 C11 C12 -176.3(2)
C10 C11 C12 C13 1.2(4)
C10 C11 C12 Cl2 179.95(18)
C11 C12 C13 C14 -.7(4)
Cl2 C12 C13 C14 -179.5(2)
C12 C13 C14 C15 -.3(5)
C13 C14 C15 C10 .7(5)
C11 C10 C15 C14 -.3(4)
C9 C10 C15 C14 175.1(3)
O2 S1 C16 C17 139.9(2)
O3 S1 C16 C17 6.9(2)
N1 S1 C16 C17 -106.4(2)
O2 S1 C16 C21 -43.7(2)
O3 S1 C16 C21 -176.70(19)
N1 S1 C16 C21 70.0(2)
C21 C16 C17 C18 -.1(4)
S1 C16 C17 C18 176.2(2)
C16 C17 C18 C19 -1.5(4)
C17 C18 C19 C20 2.1(4)
C17 C18 C19 C22 -177.8(3)
C18 C19 C20 C21 -1.1(4)
C22 C19 C20 C21 178.8(3)
C19 C20 C21 C16 -.4(4)
C17 C16 C21 C20 1.1(4)
S1 C16 C21 C20 -175.3(2)
